data_7025469
loop_
_publ_author_name
'Neu, Rebecca C.'
'Ouyang, Eva Y.'
'Geier, Stephen J.'
'Zhao, Xiaoxi'
'Ramos, Alberto'
'Stephan, Douglas W.'

_publ_section_title
;
 Probing substituent effects on the activation of H(2) by phosphorus and
 boron frustrated Lewis pairs.
;
_journal_issue 18
_journal_name_full 'Dalton transactions (Cambridge, England : 2003)'
_journal_page_first 4285
_journal_page_last 4294
_journal_paper_doi 10.1039/c001133a
_journal_volume 39
_journal_year 2010
_chemical_formula_sum 'C30 H34 B F10 P'
_chemical_formula_weight 626.35
_space_group_IT_number 14
_symmetry_cell_setting monoclinic
_symmetry_space_group_name_Hall '-P 2ybc'
_symmetry_space_group_name_H-M 'P 1 21/c 1'
_atom_sites_solution_hydrogens geom
_atom_sites_solution_primary direct
_atom_sites_solution_secondary difmap
_audit_creation_method SHELXL-97
_cell_angle_alpha 90.00
_cell_angle_beta 91.518(10)
_cell_angle_gamma 90.00
_cell_formula_units_Z 4
_cell_length_a 9.508(2)
_cell_length_b 16.170(4)
_cell_length_c 19.191(4)
_cell_measurement_temperature 296(2)
_cell_measurement_theta_max 25.0
_cell_measurement_theta_min 2.0
_cell_volume 2949.5(11)
_computing_structure_refinement 'SHELXL-97 (Sheldrick, 1997)'
_computing_structure_solution 'SHELXS-97 (Sheldrick, 1990)'
_diffrn_ambient_temperature 296(2)
_diffrn_measured_fraction_theta_full 0.986
_diffrn_measured_fraction_theta_max 0.986
_diffrn_radiation_monochromator graphite
_diffrn_radiation_source 'fine-focus sealed tube'
_diffrn_radiation_type MoK\a
_diffrn_radiation_wavelength 0.71073
_diffrn_reflns_av_R_equivalents 0.0361
_diffrn_reflns_av_sigmaI/netI 0.0451
_diffrn_reflns_limit_h_max 12
_diffrn_reflns_limit_h_min -12
_diffrn_reflns_limit_k_max 13
_diffrn_reflns_limit_k_min -21
_diffrn_reflns_limit_l_max 25
_diffrn_reflns_limit_l_min -21
_diffrn_reflns_number 25914
_diffrn_reflns_theta_full 27.70
_diffrn_reflns_theta_max 27.70
_diffrn_reflns_theta_min 1.65
_exptl_absorpt_coefficient_mu 0.176
_exptl_absorpt_correction_T_max 0.7056
_exptl_absorpt_correction_T_min 0.5403
_exptl_absorpt_correction_type empirical
_exptl_crystal_density_diffrn 1.411
_exptl_crystal_density_method 'not measured'
_exptl_crystal_F_000 1296
_exptl_crystal_size_max 0.28
_exptl_crystal_size_mid 0.25
_exptl_crystal_size_min 0.21
_refine_diff_density_max 1.262
_refine_diff_density_min -0.454
_refine_diff_density_rms 0.078
_refine_ls_extinction_method none
_refine_ls_goodness_of_fit_ref 1.048
_refine_ls_hydrogen_treatment fixed
_refine_ls_matrix_type full
_refine_ls_number_parameters 385
_refine_ls_number_reflns 6830
_refine_ls_number_restraints 0
_refine_ls_restrained_S_all 1.048
_refine_ls_R_factor_all 0.1028
_refine_ls_R_factor_gt 0.0674
_refine_ls_shift/su_max 0.000
_refine_ls_shift/su_mean 0.000
_refine_ls_structure_factor_coef Fsqd
_refine_ls_weighting_details 'calc w=1/[\s^2^(Fo^2^)+(0.0951P)^2^+3.6907P] where P=(Fo^2^+2Fc^2^)/3'
_refine_ls_weighting_scheme calc
_refine_ls_wR_factor_gt 0.1813
_refine_ls_wR_factor_ref 0.2054
_reflns_number_gt 4590
_reflns_number_total 6830
_reflns_threshold_expression >2sigma(I)
_cod_data_source_file c001133a.txt
_cod_data_source_block '[tBu3PH][HB(Ph)C6F5)2]'
_cod_original_cell_volume 2949.4(12)
_cod_original_sg_symbol_H-M P2(1)/c
_cod_database_code 7025469

loop_
_symmetry_equiv_pos_as_xyz
'x, y, z'
'-x, y+1/2, -z+1/2'
'-x, -y, -z'
'x, -y-1/2, z-1/2'

loop_
_atom_site_label
_atom_site_type_symbol
_atom_site_fract_x
_atom_site_fract_y
_atom_site_fract_z
_atom_site_U_iso_or_equiv
_atom_site_adp_type
_atom_site_occupancy
_atom_site_symmetry_multiplicity
_atom_site_calc_flag
_atom_site_refinement_flags
P1 P 0.25742(9) 0.23446(5) 0.03267(4) 0.0312(2) Uani 1 1 d .
F1 F 0.8319(2) 0.44322(12) 0.38135(9) 0.0419(5) Uani 1 1 d .
F2 F 0.7058(2) 0.30485(13) 0.34273(12) 0.0562(6) Uani 1 1 d .
F3 F 0.6748(2) 0.26527(14) 0.20681(13) 0.0578(6) Uani 1 1 d .
F4 F 0.7741(3) 0.36910(16) 0.10854(11) 0.0622(7) Uani 1 1 d .
F5 F 0.9083(2) 0.50583(14) 0.14564(9) 0.0502(6) Uani 1 1 d .
F6 F 1.2149(2) 0.48611(12) 0.34907(9) 0.0424(5) Uani 1 1 d .
F7 F 1.4665(2) 0.47215(13) 0.29424(11) 0.0464(5) Uani 1 1 d .
F8 F 1.51548(19) 0.53426(13) 0.16641(11) 0.0458(5) Uani 1 1 d .
F9 F 1.3115(2) 0.62212(13) 0.09882(10) 0.0465(5) Uani 1 1 d .
F10 F 1.0622(2) 0.64175(12) 0.15414(9) 0.0403(5) Uani 1 1 d .
C1 C 0.4214(5) 0.1747(3) 0.02100(19) 0.0546(10) Uani 1 1 d .
C2 C 0.4312(6) 0.1020(4) 0.0680(2) 0.0911(19) Uani 1 1 d .
H2A H 0.5175 0.0730 0.0602 0.137 Uiso 1 1 calc R
H2B H 0.3530 0.0658 0.0586 0.137 Uiso 1 1 calc R
H2C H 0.4297 0.1202 0.1156 0.137 Uiso 1 1 calc R
C3 C 0.5517(6) 0.2292(5) 0.0485(4) 0.111(2) Uani 1 1 d .
H3A H 0.6374 0.1989 0.0427 0.166 Uiso 1 1 calc R
H3B H 0.5408 0.2417 0.0970 0.166 Uiso 1 1 calc R
H3C H 0.5552 0.2797 0.0223 0.166 Uiso 1 1 calc R
C4 C 0.4534(5) 0.1564(3) -0.0538(2) 0.0637(12) Uani 1 1 d .
H4A H 0.5394 0.1255 -0.0557 0.096 Uiso 1 1 calc R
H4B H 0.4634 0.2074 -0.0788 0.096 Uiso 1 1 calc R
H4C H 0.3779 0.1247 -0.0746 0.096 Uiso 1 1 calc R
C5 C 0.2748(5) 0.3457(2) 0.01722(19) 0.0525(10) Uani 1 1 d .
C6 C 0.3579(9) 0.3857(3) 0.0728(3) 0.121(3) Uani 1 1 d .
H6A H 0.3651 0.4438 0.0633 0.182 Uiso 1 1 calc R
H6B H 0.4503 0.3618 0.0752 0.182 Uiso 1 1 calc R
H6C H 0.3129 0.3777 0.1165 0.182 Uiso 1 1 calc R
C7 C 0.3271(5) 0.3669(3) -0.05450(19) 0.0589(11) Uani 1 1 d .
H7A H 0.3338 0.4259 -0.0592 0.088 Uiso 1 1 calc R
H7B H 0.2625 0.3457 -0.0894 0.088 Uiso 1 1 calc R
H7C H 0.4181 0.3426 -0.0604 0.088 Uiso 1 1 calc R
C8 C 0.1193(6) 0.3822(3) 0.0177(3) 0.0838(16) Uani 1 1 d .
H8A H 0.1223 0.4408 0.0098 0.126 Uiso 1 1 calc R
H8B H 0.0787 0.3715 0.0620 0.126 Uiso 1 1 calc R
H8C H 0.0632 0.3564 -0.0185 0.126 Uiso 1 1 calc R
C9 C 0.1041(4) 0.1846(3) -0.01115(18) 0.0581(12) Uani 1 1 d .
C10 C 0.0985(4) 0.2027(2) -0.08867(16) 0.0424(8) Uani 1 1 d .
H10A H 0.0179 0.1759 -0.1097 0.064 Uiso 1 1 calc R
H10B H 0.1824 0.1823 -0.1095 0.064 Uiso 1 1 calc R
H10C H 0.0915 0.2613 -0.0959 0.064 Uiso 1 1 calc R
C11 C -0.0274(5) 0.2028(4) 0.0241(2) 0.0827(17) Uani 1 1 d .
H11A H -0.1043 0.1758 -0.0001 0.124 Uiso 1 1 calc R
H11B H -0.0431 0.2614 0.0243 0.124 Uiso 1 1 calc R
H11C H -0.0209 0.1829 0.0712 0.124 Uiso 1 1 calc R
C12 C 0.1182(6) 0.0871(3) -0.0028(2) 0.0653(13) Uani 1 1 d .
H12A H 0.0390 0.0606 -0.0254 0.098 Uiso 1 1 calc R
H12B H 0.1208 0.0730 0.0458 0.098 Uiso 1 1 calc R
H12C H 0.2034 0.0688 -0.0237 0.098 Uiso 1 1 calc R
C13 C 0.8754(3) 0.64729(18) 0.27293(14) 0.0271(6) Uani 1 1 d .
C14 C 0.9339(4) 0.7258(2) 0.27888(15) 0.0342(7) Uani 1 1 d .
H14A H 1.0293 0.7307 0.2901 0.041 Uiso 1 1 calc R
C15 C 0.8560(4) 0.7963(2) 0.26881(16) 0.0390(8) Uani 1 1 d .
H15A H 0.8993 0.8477 0.2729 0.047 Uiso 1 1 calc R
C16 C 0.7148(4) 0.7918(2) 0.25272(17) 0.0409(8) Uani 1 1 d .
H16A H 0.6621 0.8397 0.2459 0.049 Uiso 1 1 calc R
C17 C 0.6524(4) 0.7155(2) 0.24682(18) 0.0402(8) Uani 1 1 d .
H17A H 0.5568 0.7114 0.2359 0.048 Uiso 1 1 calc R
C18 C 0.7321(3) 0.6450(2) 0.25710(16) 0.0330(7) Uani 1 1 d .
H18A H 0.6879 0.5938 0.2533 0.040 Uiso 1 1 calc R
C19 C 0.8814(3) 0.48172(18) 0.26571(15) 0.0282(6) Uani 1 1 d .
C20 C 0.8237(3) 0.42759(19) 0.31223(15) 0.0305(6) Uani 1 1 d .
C21 C 0.7556(3) 0.3562(2) 0.29404(18) 0.0369(7) Uani 1 1 d .
C22 C 0.7390(3) 0.3362(2) 0.22529(19) 0.0402(8) Uani 1 1 d .
C23 C 0.7903(3) 0.3877(2) 0.17623(17) 0.0396(8) Uani 1 1 d .
C24 C 0.8596(3) 0.4581(2) 0.19706(16) 0.0338(7) Uani 1 1 d .
C25 C 1.1221(3) 0.56406(18) 0.25454(14) 0.0269(6) Uani 1 1 d .
C26 C 1.2329(3) 0.52237(19) 0.28687(15) 0.0296(6) Uani 1 1 d .
C27 C 1.3645(3) 0.51358(19) 0.25972(16) 0.0320(7) Uani 1 1 d .
C28 C 1.3909(3) 0.54603(19) 0.19591(16) 0.0326(7) Uani 1 1 d .
C29 C 1.2869(3) 0.58991(19) 0.16194(15) 0.0325(7) Uani 1 1 d .
C30 C 1.1576(3) 0.59824(19) 0.19159(15) 0.0297(6) Uani 1 1 d .
B1 B 0.9659(4) 0.5657(2) 0.28932(16) 0.0290(7) Uani 1 1 d .
H1 H 0.985(4) 0.560(3) 0.348(2) 0.063 Uiso 1 1 d .
H2 H 0.234(4) 0.233(3) 0.096(2) 0.061 Uiso 1 1 d .

loop_
_atom_site_aniso_label
_atom_site_aniso_U_11
_atom_site_aniso_U_22
_atom_site_aniso_U_33
_atom_site_aniso_U_23
_atom_site_aniso_U_13
_atom_site_aniso_U_12
P1 0.0361(4) 0.0384(5) 0.0192(3) -0.0010(3) 0.0017(3) -0.0039(4)
F1 0.0558(12) 0.0380(11) 0.0325(9) 0.0028(8) 0.0118(8) -0.0055(9)
F2 0.0621(14) 0.0429(13) 0.0647(14) 0.0056(11) 0.0212(11) -0.0176(11)
F3 0.0465(13) 0.0504(13) 0.0767(15) -0.0181(12) 0.0039(11) -0.0220(11)
F4 0.0651(15) 0.0763(17) 0.0447(12) -0.0184(11) -0.0062(10) -0.0236(13)
F5 0.0643(14) 0.0577(13) 0.0282(9) 0.0030(9) -0.0031(9) -0.0168(11)
F6 0.0422(11) 0.0474(12) 0.0372(10) 0.0199(9) -0.0053(8) -0.0012(9)
F7 0.0311(10) 0.0442(12) 0.0632(13) 0.0083(10) -0.0136(9) 0.0043(9)
F8 0.0266(10) 0.0563(13) 0.0550(12) -0.0102(10) 0.0086(8) -0.0034(9)
F9 0.0492(12) 0.0580(13) 0.0329(10) 0.0065(9) 0.0140(8) -0.0024(10)
F10 0.0409(10) 0.0500(12) 0.0301(9) 0.0137(8) 0.0030(8) 0.0138(9)
C1 0.062(3) 0.066(3) 0.0355(18) -0.0010(18) 0.0038(16) 0.022(2)
C2 0.089(4) 0.128(5) 0.057(3) 0.022(3) 0.009(2) 0.057(4)
C3 0.058(3) 0.167(7) 0.106(5) -0.041(5) -0.024(3) 0.014(4)
C4 0.057(3) 0.093(3) 0.042(2) -0.002(2) 0.0183(18) 0.016(2)
C5 0.086(3) 0.035(2) 0.0374(18) -0.0008(15) 0.0188(18) -0.003(2)
C6 0.243(9) 0.069(4) 0.050(3) -0.005(2) -0.019(4) -0.081(5)
C7 0.086(3) 0.054(2) 0.0378(19) 0.0052(17) 0.0105(19) -0.025(2)
C8 0.110(4) 0.057(3) 0.086(4) 0.012(3) 0.025(3) 0.023(3)
C9 0.052(2) 0.093(3) 0.0288(17) 0.0021(19) -0.0017(15) -0.030(2)
C10 0.054(2) 0.044(2) 0.0282(15) 0.0039(14) -0.0100(14) -0.0094(17)
C11 0.044(2) 0.144(5) 0.060(3) -0.007(3) 0.006(2) -0.023(3)
C12 0.097(4) 0.051(3) 0.048(2) 0.0093(19) -0.007(2) -0.019(2)
C13 0.0315(15) 0.0299(16) 0.0200(12) -0.0017(11) 0.0051(11) -0.0012(12)
C14 0.0377(17) 0.0350(18) 0.0301(14) 0.0006(13) 0.0048(12) -0.0049(14)
C15 0.055(2) 0.0282(17) 0.0339(16) -0.0004(13) 0.0114(15) -0.0060(15)
C16 0.055(2) 0.0297(17) 0.0379(17) 0.0003(13) 0.0078(15) 0.0139(16)
C17 0.0380(18) 0.041(2) 0.0415(17) -0.0045(15) 0.0022(14) 0.0093(15)
C18 0.0334(16) 0.0308(17) 0.0348(15) -0.0063(13) 0.0017(12) -0.0011(13)
C19 0.0243(14) 0.0275(15) 0.0327(14) 0.0005(12) -0.0005(11) 0.0054(12)
C20 0.0278(15) 0.0301(16) 0.0339(15) 0.0005(12) 0.0052(12) 0.0064(13)
C21 0.0281(16) 0.0328(17) 0.0504(19) -0.0007(14) 0.0109(14) -0.0001(13)
C22 0.0242(16) 0.0373(19) 0.059(2) -0.0103(16) 0.0012(14) -0.0068(14)
C23 0.0296(16) 0.049(2) 0.0404(17) -0.0113(15) -0.0032(13) -0.0015(15)
C24 0.0300(16) 0.0378(18) 0.0336(15) 0.0030(13) 0.0012(12) 0.0005(14)
C25 0.0302(15) 0.0248(15) 0.0257(13) 0.0016(11) -0.0007(11) -0.0016(12)
C26 0.0336(16) 0.0250(15) 0.0301(14) 0.0045(12) -0.0025(12) -0.0049(13)
C27 0.0274(15) 0.0258(16) 0.0424(17) 0.0000(13) -0.0075(13) -0.0021(12)
C28 0.0249(15) 0.0314(17) 0.0414(16) -0.0081(13) 0.0023(12) -0.0057(13)
C29 0.0390(17) 0.0308(16) 0.0279(14) -0.0006(12) 0.0057(12) -0.0070(14)
C30 0.0316(16) 0.0291(16) 0.0281(14) 0.0019(12) -0.0015(12) 0.0039(13)
B1 0.0321(18) 0.0315(18) 0.0235(14) -0.0004(13) 0.0009(13) -0.0015(14)

loop_
_atom_type_symbol
_atom_type_description
_atom_type_scat_dispersion_real
_atom_type_scat_dispersion_imag
_atom_type_scat_source
C C 0.0033 0.0016 'International Tables Vol C Tables 4.2.6.8 and 6.1.1.4'
H H 0.0000 0.0000 'International Tables Vol C Tables 4.2.6.8 and 6.1.1.4'
B B 0.0013 0.0007 'International Tables Vol C Tables 4.2.6.8 and 6.1.1.4'
F F 0.0171 0.0103 'International Tables Vol C Tables 4.2.6.8 and 6.1.1.4'
P P 0.1023 0.0942 'International Tables Vol C Tables 4.2.6.8 and 6.1.1.4'

loop_
_geom_angle_atom_site_label_1
_geom_angle_atom_site_label_2
_geom_angle_atom_site_label_3
_geom_angle
C5 P1 C9 115.4(2)
C5 P1 C1 114.4(2)
C9 P1 C1 111.9(2)
C5 P1 H2 101.4(19)
C9 P1 H2 105.9(19)
C1 P1 H2 106.5(19)
C2 C1 C4 114.4(4)
C2 C1 C3 101.5(4)
C4 C1 C3 104.4(4)
C2 C1 P1 112.3(3)
C4 C1 P1 114.2(3)
C3 C1 P1 108.7(3)
C1 C2 H2A 109.5
C1 C2 H2B 109.5
H2A C2 H2B 109.5
C1 C2 H2C 109.5
H2A C2 H2C 109.5
H2B C2 H2C 109.5
C1 C3 H3A 109.5
C1 C3 H3B 109.5
H3A C3 H3B 109.5
C1 C3 H3C 109.5
H3A C3 H3C 109.5
H3B C3 H3C 109.5
C1 C4 H4A 109.5
C1 C4 H4B 109.5
H4A C4 H4B 109.5
C1 C4 H4C 109.5
H4A C4 H4C 109.5
H4B C4 H4C 109.5
C6 C5 C7 112.3(4)
C6 C5 C8 108.5(5)
C7 C5 C8 104.4(4)
C6 C5 P1 111.4(3)
C7 C5 P1 113.7(3)
C8 C5 P1 106.0(3)
C5 C6 H6A 109.5
C5 C6 H6B 109.5
H6A C6 H6B 109.5
C5 C6 H6C 109.5
H6A C6 H6C 109.5
H6B C6 H6C 109.5
C5 C7 H7A 109.5
C5 C7 H7B 109.5
H7A C7 H7B 109.5
C5 C7 H7C 109.5
H7A C7 H7C 109.5
H7B C7 H7C 109.5
C5 C8 H8A 109.5
C5 C8 H8B 109.5
H8A C8 H8B 109.5
C5 C8 H8C 109.5
H8A C8 H8C 109.5
H8B C8 H8C 109.5
C11 C9 C10 113.9(4)
C11 C9 C12 102.9(4)
C10 C9 C12 107.0(3)
C11 C9 P1 112.0(3)
C10 C9 P1 111.7(3)
C12 C9 P1 108.8(3)
C9 C10 H10A 109.5
C9 C10 H10B 109.5
H10A C10 H10B 109.5
C9 C10 H10C 109.5
H10A C10 H10C 109.5
H10B C10 H10C 109.5
C9 C11 H11A 109.5
C9 C11 H11B 109.5
H11A C11 H11B 109.5
C9 C11 H11C 109.5
H11A C11 H11C 109.5
H11B C11 H11C 109.5
C9 C12 H12A 109.5
C9 C12 H12B 109.5
H12A C12 H12B 109.5
C9 C12 H12C 109.5
H12A C12 H12C 109.5
H12B C12 H12C 109.5
C18 C13 C14 115.5(3)
C18 C13 B1 122.6(3)
C14 C13 B1 121.6(3)
C15 C14 C13 122.3(3)
C15 C14 H14A 118.8
C13 C14 H14A 118.8
C14 C15 C16 120.6(3)
C14 C15 H15A 119.7
C16 C15 H15A 119.7
C17 C16 C15 119.0(3)
C17 C16 H16A 120.5
C15 C16 H16A 120.5
C16 C17 C18 119.8(3)
C16 C17 H17A 120.1
C18 C17 H17A 120.1
C17 C18 C13 122.7(3)
C17 C18 H18A 118.7
C13 C18 H18A 118.7
C20 C19 C24 113.0(3)
C20 C19 B1 123.4(3)
C24 C19 B1 123.6(3)
F1 C20 C21 115.1(3)
F1 C20 C19 120.3(3)
C21 C20 C19 124.6(3)
F2 C21 C22 119.5(3)
F2 C21 C20 121.2(3)
C22 C21 C20 119.4(3)
F3 C22 C23 120.7(3)
F3 C22 C21 119.9(3)
C23 C22 C21 119.4(3)
F4 C23 C22 120.0(3)
F4 C23 C24 120.8(3)
C22 C23 C24 119.1(3)
F5 C24 C23 115.8(3)
F5 C24 C19 119.7(3)
C23 C24 C19 124.5(3)
C30 C25 C26 112.8(3)
C30 C25 B1 126.4(3)
C26 C25 B1 120.7(3)
F6 C26 C27 115.4(3)
F6 C26 C25 119.8(3)
C27 C26 C25 124.7(3)
F7 C27 C28 119.3(3)
F7 C27 C26 121.2(3)
C28 C27 C26 119.5(3)
F8 C28 C27 120.8(3)
F8 C28 C29 120.5(3)
C27 C28 C29 118.7(3)
F9 C29 C28 119.3(3)
F9 C29 C30 120.9(3)
C28 C29 C30 119.8(3)
F10 C30 C29 115.4(3)
F10 C30 C25 120.1(3)
C29 C30 C25 124.4(3)
C13 B1 C19 111.8(2)
C13 B1 C25 114.8(3)
C19 B1 C25 108.4(2)
C13 B1 H1 110(2)
C19 B1 H1 105(2)
C25 B1 H1 106(2)

loop_
_geom_bond_atom_site_label_1
_geom_bond_atom_site_label_2
_geom_bond_distance
P1 C5 1.832(4)
P1 C9 1.849(4)
P1 C1 1.852(4)
P1 H2 1.25(4)
F1 C20 1.350(3)
F2 C21 1.345(4)
F3 C22 1.342(4)
F4 C23 1.339(4)
F5 C24 1.345(4)
F6 C26 1.345(3)
F7 C27 1.340(3)
F8 C28 1.340(4)
F9 C29 1.345(3)
F10 C30 1.341(3)
C1 C2 1.482(7)
C1 C4 1.505(5)
C1 C3 1.599(7)
C2 H2A 0.9600
C2 H2B 0.9600
C2 H2C 0.9600
C3 H3A 0.9600
C3 H3B 0.9600
C3 H3C 0.9600
C4 H4A 0.9600
C4 H4B 0.9600
C4 H4C 0.9600
C5 C6 1.461(6)
C5 C7 1.515(5)
C5 C8 1.592(7)
C6 H6A 0.9600
C6 H6B 0.9600
C6 H6C 0.9600
C7 H7A 0.9600
C7 H7B 0.9600
C7 H7C 0.9600
C8 H8A 0.9600
C8 H8B 0.9600
C8 H8C 0.9600
C9 C11 1.467(6)
C9 C10 1.516(5)
C9 C12 1.590(6)
C10 H10A 0.9600
C10 H10B 0.9600
C10 H10C 0.9600
C11 H11A 0.9600
C11 H11B 0.9600
C11 H11C 0.9600
C12 H12A 0.9600
C12 H12B 0.9600
C12 H12C 0.9600
C13 C18 1.389(4)
C13 C14 1.390(4)
C13 B1 1.602(5)
C14 C15 1.370(5)
C14 H14A 0.9300
C15 C16 1.372(5)
C15 H15A 0.9300
C16 C17 1.371(5)
C16 H16A 0.9300
C17 C18 1.381(5)
C17 H17A 0.9300
C18 H18A 0.9300
C19 C20 1.375(4)
C19 C24 1.382(4)
C19 B1 1.636(5)
C20 C21 1.364(5)
C21 C22 1.363(5)
C22 C23 1.358(5)
C23 C24 1.369(5)
C25 C30 1.378(4)
C25 C26 1.384(4)
C25 B1 1.645(5)
C26 C27 1.375(4)
C27 C28 1.362(4)
C28 C29 1.368(5)
C29 C30 1.376(4)
B1 H1 1.15(4)
